data_4083245
loop_
_publ_author_name
'Sasamori, Takahiro'
'Miyamoto, Hisashi'
'Sakai, Heisuke'
'Furukawa, Yukio'
'Tokitoh, Norihiro'

_publ_section_title
;
 1,2-Bis(ferrocenyl)digermene: A d&#x2212;\p Electron System Containing a
 Ge&#x2550;Ge Unit
;
_journal_issue 10
_journal_name_full Organometallics
_journal_page_first 3904
_journal_paper_doi 10.1021/om300064q
_journal_volume 31
_journal_year 2012
_chemical_formula_moiety 'C50 H64 Fe2 Ge2 S, 0.5(C6 H14)'
_chemical_formula_sum 'C53 H71 Fe2 Ge2 S'
_chemical_formula_weight 997.04
_chemical_name_systematic
; 
 ? 
;
_space_group_IT_number 14
_symmetry_cell_setting monoclinic
_symmetry_Int_Tables_number 14
_symmetry_space_group_name_Hall '-P 2yn'
_symmetry_space_group_name_H-M 'P 1 21/n 1'
_atom_sites_solution_hydrogens geom
_atom_sites_solution_primary direct
_atom_sites_solution_secondary difmap
_audit_creation_method SHELXL-97
_cell_angle_alpha 90.00
_cell_angle_beta 98.7239(12)
_cell_angle_gamma 90.00
_cell_formula_units_Z 4
_cell_length_a 15.9943(2)
_cell_length_b 16.9639(2)
_cell_length_c 18.2615(3)
_cell_measurement_temperature 103(2)
_cell_measurement_theta_max 25.5
_cell_measurement_theta_min 2.56
_cell_volume 4897.49(12)
_computing_cell_refinement HKL2000
_computing_data_collection CrystalClear
_computing_data_reduction HKL2000
_computing_molecular_graphics 'Yadokari-XG 2009 (Wakita Nemoto et al., 2009)'
_computing_publication_material 'Yadokari-XG 2009 (Wakita,Nemoto et al., 2009)'
_computing_structure_refinement 'SHELXL-97 (Sheldrick, 1997)'
_computing_structure_solution SIR2004
_diffrn_ambient_temperature 103(2)
_diffrn_detector_area_resol_mean 28.5714
_diffrn_measured_fraction_theta_full 0.995
_diffrn_measured_fraction_theta_max 0.995
_diffrn_measurement_device_type 'Rigaku VariMax Saturn'
_diffrn_measurement_method \w
_diffrn_radiation_monochromator Confocal
_diffrn_radiation_source 'rotating-anode X-ray tube'
_diffrn_radiation_type MoK\a
_diffrn_radiation_wavelength 0.71075
_diffrn_reflns_av_R_equivalents 0.0428
_diffrn_reflns_av_sigmaI/netI 0.0270
_diffrn_reflns_limit_h_max 19
_diffrn_reflns_limit_h_min -19
_diffrn_reflns_limit_k_max 18
_diffrn_reflns_limit_k_min -20
_diffrn_reflns_limit_l_max 20
_diffrn_reflns_limit_l_min -22
_diffrn_reflns_number 42235
_diffrn_reflns_theta_full 25.50
_diffrn_reflns_theta_max 25.50
_diffrn_reflns_theta_min 2.56
_exptl_absorpt_coefficient_mu 1.872
_exptl_absorpt_correction_T_max 0.9122
_exptl_absorpt_correction_T_min 0.8349
_exptl_absorpt_correction_type multi-scan
_exptl_absorpt_process_details 'Jacobson, R. (1998) Private communication'
_exptl_crystal_colour orange
_exptl_crystal_density_diffrn 1.352
_exptl_crystal_density_method 'not measured'
_exptl_crystal_description prism
_exptl_crystal_F_000 2084
_exptl_crystal_size_max 0.10
_exptl_crystal_size_mid 0.08
_exptl_crystal_size_min 0.05
_refine_diff_density_max 0.970
_refine_diff_density_min -0.467
_refine_diff_density_rms 0.066
_refine_ls_extinction_method none
_refine_ls_goodness_of_fit_ref 1.032
_refine_ls_hydrogen_treatment constr
_refine_ls_matrix_type full
_refine_ls_number_parameters 536
_refine_ls_number_reflns 9079
_refine_ls_number_restraints 0
_refine_ls_restrained_S_all 1.032
_refine_ls_R_factor_all 0.0354
_refine_ls_R_factor_gt 0.0315
_refine_ls_shift/su_max 0.000
_refine_ls_shift/su_mean 0.000
_refine_ls_structure_factor_coef Fsqd
_refine_ls_weighting_details 'calc w=1/[\s^2^(Fo^2^)+(0.0386P)^2^+5.0298P] where P=(Fo^2^+2Fc^2^)/3'
_refine_ls_weighting_scheme calc
_refine_ls_wR_factor_gt 0.0783
_refine_ls_wR_factor_ref 0.0808
_reflns_number_gt 8272
_reflns_number_total 9079
_reflns_threshold_expression >2sigma(I)
_cod_data_source_file compound9.cif
_cod_data_source_block geges
_cod_original_sg_symbol_H-M P21/n
_cod_database_code 4083245

loop_
_symmetry_equiv_pos_as_xyz
'x, y, z'
'-x+1/2, y+1/2, -z+1/2'
'-x, -y, -z'
'x-1/2, -y-1/2, z-1/2'

loop_
_atom_site_label
_atom_site_type_symbol
_atom_site_fract_x
_atom_site_fract_y
_atom_site_fract_z
_atom_site_U_iso_or_equiv
_atom_site_adp_type
_atom_site_occupancy
_atom_site_symmetry_multiplicity
_atom_site_calc_flag
_atom_site_refinement_flags
S1 S 0.38183(4) 0.12181(3) 0.01337(3) 0.02490(12) Uani 1 1 d .
Ge1 Ge 0.327645(14) 0.230800(13) -0.049253(12) 0.02081(7) Uani 1 1 d .
Ge2 Ge 0.401149(14) 0.239811(14) 0.072604(12) 0.02092(7) Uani 1 1 d .
C1 C 0.20646(15) 0.23644(13) -0.06832(13) 0.0246(5) Uani 1 1 d .
C2 C 0.15517(15) 0.25011(14) -0.13877(14) 0.0297(5) Uani 1 1 d .
H1 H 0.1752 0.2552 -0.1849 0.036 Uiso 1 1 calc R
C3 C 0.06922(16) 0.25475(15) -0.12749(16) 0.0367(6) Uani 1 1 d .
H2 H 0.0219 0.2632 -0.1649 0.044 Uiso 1 1 calc R
C4 C 0.06626(16) 0.24458(15) -0.05105(17) 0.0372(6) Uani 1 1 d .
H3 H 0.0167 0.2454 -0.0282 0.045 Uiso 1 1 calc R
C5 C 0.15032(16) 0.23288(14) -0.01426(14) 0.0306(5) Uani 1 1 d .
H4 H 0.1665 0.2242 0.0373 0.037 Uiso 1 1 calc R
Fe1 Fe 0.11907(2) 0.148146(19) -0.093192(18) 0.02472(9) Uani 1 1 d .
C6 C 0.17999(18) 0.04329(15) -0.1030(2) 0.0480(8) Uani 1 1 d .
H5 H 0.2393 0.0357 -0.0999 0.058 Uiso 1 1 calc R
C7 C 0.1329(2) 0.04063(16) -0.04295(17) 0.0449(7) Uani 1 1 d .
H6 H 0.1552 0.0312 0.0075 0.054 Uiso 1 1 calc R
C8 C 0.04713(18) 0.05456(15) -0.07171(15) 0.0374(6) Uani 1 1 d .
H7 H 0.0015 0.0559 -0.0440 0.045 Uiso 1 1 calc R
C9 C 0.04107(17) 0.06612(15) -0.14852(15) 0.0368(6) Uani 1 1 d .
H8 H -0.0094 0.0768 -0.1816 0.044 Uiso 1 1 calc R
C10 C 0.12257(19) 0.05927(16) -0.16805(16) 0.0429(7) Uani 1 1 d .
H9 H 0.1366 0.0645 -0.2166 0.052 Uiso 1 1 calc R
C11 C 0.51467(14) 0.28055(14) 0.08588(13) 0.0251(5) Uani 1 1 d .
C12 C 0.56736(15) 0.29256(15) 0.03036(14) 0.0309(5) Uani 1 1 d .
H10 H 0.5535 0.2795 -0.0206 0.037 Uiso 1 1 calc R
C13 C 0.64421(16) 0.32748(15) 0.06486(17) 0.0388(6) Uani 1 1 d .
H11 H 0.6905 0.3419 0.0407 0.047 Uiso 1 1 calc R
C14 C 0.64023(16) 0.33701(15) 0.14069(16) 0.0361(6) Uani 1 1 d .
H12 H 0.6834 0.3586 0.1766 0.043 Uiso 1 1 calc R
C15 C 0.56079(15) 0.30885(14) 0.15429(14) 0.0298(5) Uani 1 1 d .
H13 H 0.5413 0.3087 0.2009 0.036 Uiso 1 1 calc R
Fe2 Fe 0.62631(2) 0.220845(19) 0.111996(18) 0.02437(9) Uani 1 1 d .
C16 C 0.60072(17) 0.10337(15) 0.11649(15) 0.0357(6) Uani 1 1 d .
H14 H 0.5463 0.0799 0.1060 0.043 Uiso 1 1 calc R
C17 C 0.65587(17) 0.11689(16) 0.06474(15) 0.0361(6) Uani 1 1 d .
H15 H 0.6455 0.1040 0.0135 0.043 Uiso 1 1 calc R
C18 C 0.73008(16) 0.15335(16) 0.10292(15) 0.0352(6) Uani 1 1 d .
H16 H 0.7779 0.1695 0.0816 0.042 Uiso 1 1 calc R
C19 C 0.72008(16) 0.16131(16) 0.17842(14) 0.0349(6) Uani 1 1 d .
H17 H 0.7601 0.1834 0.2167 0.042 Uiso 1 1 calc R
C20 C 0.63974(17) 0.13043(15) 0.18666(14) 0.0351(6) Uani 1 1 d .
H18 H 0.6163 0.1283 0.2314 0.042 Uiso 1 1 calc R
C21 C 0.38040(14) 0.26611(13) -0.13376(12) 0.0214(4) Uani 1 1 d .
C22 C 0.41669(14) 0.21445(13) -0.18065(12) 0.0225(5) Uani 1 1 d .
C23 C 0.45826(15) 0.24634(14) -0.23569(13) 0.0267(5) Uani 1 1 d .
H19 H 0.4826 0.2116 -0.2674 0.032 Uiso 1 1 calc R
C24 C 0.46538(14) 0.32737(14) -0.24573(13) 0.0269(5) Uani 1 1 d .
C25 C 0.42761(14) 0.37690(13) -0.20041(12) 0.0246(5) Uani 1 1 d .
H20 H 0.4307 0.4323 -0.2074 0.029 Uiso 1 1 calc R
C26 C 0.38492(14) 0.34813(13) -0.14448(12) 0.0223(5) Uani 1 1 d .
C27 C 0.41497(15) 0.12528(13) -0.17254(13) 0.0256(5) Uani 1 1 d .
H21 H 0.3782 0.1124 -0.1345 0.031 Uiso 1 1 calc R
C28 C 0.50416(17) 0.09534(16) -0.14398(16) 0.0410(6) Uani 1 1 d .
H22 H 0.5416 0.1076 -0.1802 0.061 Uiso 1 1 calc R
H23 H 0.5026 0.0382 -0.1366 0.061 Uiso 1 1 calc R
H24 H 0.5254 0.1211 -0.0968 0.061 Uiso 1 1 calc R
C29 C 0.37776(19) 0.08493(15) -0.24452(15) 0.0389(6) Uani 1 1 d .
H25 H 0.3213 0.1062 -0.2618 0.058 Uiso 1 1 calc R
H26 H 0.3737 0.0281 -0.2361 0.058 Uiso 1 1 calc R
H27 H 0.4144 0.0945 -0.2821 0.058 Uiso 1 1 calc R
C30 C 0.51393(16) 0.36042(15) -0.30456(14) 0.0324(5) Uani 1 1 d .
H28 H 0.5188 0.4186 -0.2965 0.039 Uiso 1 1 calc R
C31 C 0.60328(19) 0.3278(2) -0.29790(19) 0.0582(9) Uani 1 1 d .
H29 H 0.6009 0.2707 -0.3064 0.087 Uiso 1 1 calc R
H30 H 0.6336 0.3386 -0.2482 0.087 Uiso 1 1 calc R
H31 H 0.6330 0.3530 -0.3348 0.087 Uiso 1 1 calc R
C32 C 0.4664(2) 0.3476(2) -0.38164(15) 0.0487(8) Uani 1 1 d .
H32 H 0.4592 0.2910 -0.3911 0.073 Uiso 1 1 calc R
H33 H 0.4983 0.3708 -0.4180 0.073 Uiso 1 1 calc R
H34 H 0.4107 0.3729 -0.3858 0.073 Uiso 1 1 calc R
C33 C 0.34542(14) 0.40711(13) -0.09698(12) 0.0240(5) Uani 1 1 d .
H35 H 0.3194 0.3763 -0.0596 0.029 Uiso 1 1 calc R
C34 C 0.27470(15) 0.45485(14) -0.14255(13) 0.0298(5) Uani 1 1 d .
H36 H 0.2971 0.4822 -0.1827 0.045 Uiso 1 1 calc R
H37 H 0.2527 0.4936 -0.1105 0.045 Uiso 1 1 calc R
H38 H 0.2290 0.4193 -0.1636 0.045 Uiso 1 1 calc R
C35 C 0.41254(15) 0.46093(14) -0.05436(13) 0.0297(5) Uani 1 1 d .
H39 H 0.4557 0.4288 -0.0243 0.045 Uiso 1 1 calc R
H40 H 0.3859 0.4960 -0.0220 0.045 Uiso 1 1 calc R
H41 H 0.4391 0.4925 -0.0895 0.045 Uiso 1 1 calc R
C36 C 0.35398(14) 0.25673(14) 0.16426(12) 0.0239(5) Uani 1 1 d .
C37 C 0.35073(14) 0.19809(14) 0.21824(13) 0.0267(5) Uani 1 1 d .
C38 C 0.31774(16) 0.21825(15) 0.28232(14) 0.0322(5) Uani 1 1 d .
H42 H 0.3156 0.1791 0.3192 0.039 Uiso 1 1 calc R
C39 C 0.28801(17) 0.29343(16) 0.29415(14) 0.0351(6) Uani 1 1 d .
C40 C 0.29331(16) 0.35020(15) 0.24061(14) 0.0336(6) Uani 1 1 d .
H43 H 0.2735 0.4019 0.2481 0.040 Uiso 1 1 calc R
C41 C 0.32662(15) 0.33405(14) 0.17633(13) 0.0281(5) Uani 1 1 d .
C42 C 0.37921(15) 0.11345(14) 0.20777(13) 0.0288(5) Uani 1 1 d .
H44 H 0.4176 0.1144 0.1694 0.035 Uiso 1 1 calc R
C43 C 0.42840(19) 0.07691(17) 0.27781(15) 0.0408(6) Uani 1 1 d .
H45 H 0.3911 0.0715 0.3154 0.061 Uiso 1 1 calc R
H46 H 0.4763 0.1109 0.2968 0.061 Uiso 1 1 calc R
H47 H 0.4494 0.0248 0.2661 0.061 Uiso 1 1 calc R
C44 C 0.30345(17) 0.06105(15) 0.17824(15) 0.0368(6) Uani 1 1 d .
H48 H 0.3235 0.0080 0.1686 0.055 Uiso 1 1 calc R
H49 H 0.2735 0.0835 0.1322 0.055 Uiso 1 1 calc R
H50 H 0.2649 0.0581 0.2151 0.055 Uiso 1 1 calc R
C45 C 0.33119(16) 0.40130(14) 0.12188(14) 0.0304(5) Uani 1 1 d .
H51 H 0.3614 0.3808 0.0817 0.036 Uiso 1 1 calc R
C46 C 0.24331(18) 0.42765(18) 0.08522(17) 0.0447(7) Uani 1 1 d .
H52 H 0.2137 0.3830 0.0588 0.067 Uiso 1 1 calc R
H53 H 0.2489 0.4703 0.0501 0.067 Uiso 1 1 calc R
H54 H 0.2110 0.4465 0.1233 0.067 Uiso 1 1 calc R
C47 C 0.38275(18) 0.47104(15) 0.15797(15) 0.0378(6) Uani 1 1 d .
H55 H 0.3549 0.4927 0.1978 0.057 Uiso 1 1 calc R
H56 H 0.3866 0.5119 0.1207 0.057 Uiso 1 1 calc R
H57 H 0.4397 0.4531 0.1785 0.057 Uiso 1 1 calc R
C48 C 0.2529(2) 0.31739(17) 0.36389(16) 0.0441(7) Uani 1 1 d .
H58 H 0.2074 0.3568 0.3477 0.053 Uiso 1 1 calc R
C49 C 0.2122(2) 0.2531(2) 0.40066(18) 0.0545(8) Uani 1 1 d .
H59 H 0.1663 0.2300 0.3655 0.082 Uiso 1 1 calc R
H60 H 0.1892 0.2743 0.4433 0.082 Uiso 1 1 calc R
H61 H 0.2542 0.2123 0.4175 0.082 Uiso 1 1 calc R
C50 C 0.3212(2) 0.3617(2) 0.41557(16) 0.0532(8) Uani 1 1 d .
H62 H 0.2973 0.3815 0.4584 0.080 Uiso 1 1 calc R
H63 H 0.3417 0.4061 0.3889 0.080 Uiso 1 1 calc R
H64 H 0.3683 0.3259 0.4325 0.080 Uiso 1 1 calc R
C51 C 0.8773(2) 0.3704(2) 0.0439(2) 0.0621(9) Uani 1 1 d .
H65 H 0.8251 0.3966 0.0214 0.093 Uiso 1 1 calc R
H66 H 0.8678 0.3435 0.0893 0.093 Uiso 1 1 calc R
H67 H 0.8944 0.3318 0.0090 0.093 Uiso 1 1 calc R
C52 C 0.9451(3) 0.4300(3) 0.0618(2) 0.0785(12) Uani 1 1 d .
H68 H 0.9951 0.4047 0.0912 0.094 Uiso 1 1 calc R
H69 H 0.9252 0.4720 0.0926 0.094 Uiso 1 1 calc R
C53 C 0.9707(2) 0.4664(2) -0.00672(19) 0.0623(9) Uani 1 1 d .
H70 H 0.9974 0.4251 -0.0337 0.075 Uiso 1 1 calc R
H71 H 0.9189 0.4841 -0.0393 0.075 Uiso 1 1 calc R

loop_
_atom_site_aniso_label
_atom_site_aniso_U_11
_atom_site_aniso_U_22
_atom_site_aniso_U_33
_atom_site_aniso_U_23
_atom_site_aniso_U_13
_atom_site_aniso_U_12
S1 0.0306(3) 0.0228(3) 0.0207(3) 0.0006(2) 0.0020(2) 0.0018(2)
Ge1 0.02172(12) 0.02193(13) 0.01855(12) 0.00071(9) 0.00231(9) 0.00007(9)
Ge2 0.02066(12) 0.02372(13) 0.01834(12) -0.00018(9) 0.00281(9) 0.00094(9)
C1 0.0262(12) 0.0211(11) 0.0261(12) 0.0001(9) 0.0029(9) -0.0001(9)
C2 0.0290(12) 0.0268(12) 0.0318(13) 0.0053(10) 0.0004(10) -0.0023(10)
C3 0.0258(13) 0.0292(13) 0.0514(17) 0.0049(12) -0.0057(12) 0.0007(10)
C4 0.0267(13) 0.0323(14) 0.0549(17) -0.0082(12) 0.0137(12) -0.0013(10)
C5 0.0322(13) 0.0291(13) 0.0311(13) -0.0054(10) 0.0073(10) -0.0035(10)
Fe1 0.02367(17) 0.02428(17) 0.02592(18) 0.00022(13) 0.00287(13) -0.00196(13)
C6 0.0330(14) 0.0234(13) 0.086(2) -0.0091(14) 0.0043(15) 0.0001(11)
C7 0.0588(18) 0.0260(13) 0.0445(16) 0.0083(12) -0.0095(14) -0.0042(12)
C8 0.0421(15) 0.0301(13) 0.0409(15) 0.0016(11) 0.0094(12) -0.0106(11)
C9 0.0384(14) 0.0327(14) 0.0370(14) -0.0042(11) -0.0017(11) -0.0085(11)
C10 0.0552(17) 0.0338(15) 0.0429(16) -0.0128(12) 0.0177(13) -0.0104(13)
C11 0.0229(11) 0.0241(11) 0.0281(12) 0.0040(9) 0.0029(9) 0.0026(9)
C12 0.0281(12) 0.0340(13) 0.0312(13) 0.0120(11) 0.0064(10) 0.0073(10)
C13 0.0264(13) 0.0323(14) 0.0586(18) 0.0163(13) 0.0098(12) 0.0010(10)
C14 0.0271(12) 0.0287(13) 0.0507(16) -0.0005(12) 0.0002(11) -0.0016(10)
C15 0.0279(12) 0.0272(12) 0.0329(13) -0.0029(10) 0.0000(10) 0.0024(10)
Fe2 0.02092(16) 0.02686(18) 0.02492(17) 0.00380(13) 0.00219(13) 0.00254(13)
C16 0.0339(13) 0.0256(13) 0.0446(15) 0.0068(11) -0.0034(11) 0.0046(10)
C17 0.0412(14) 0.0335(14) 0.0319(13) -0.0024(11) -0.0003(11) 0.0140(11)
C18 0.0260(12) 0.0429(15) 0.0369(14) 0.0041(11) 0.0056(10) 0.0121(11)
C19 0.0315(13) 0.0390(14) 0.0316(13) 0.0026(11) -0.0037(10) 0.0103(11)
C20 0.0384(14) 0.0353(14) 0.0311(13) 0.0095(11) 0.0034(11) 0.0075(11)
C21 0.0206(11) 0.0259(12) 0.0172(10) 0.0013(9) 0.0012(8) -0.0023(9)
C22 0.0226(11) 0.0234(11) 0.0206(11) -0.0002(9) 0.0006(9) 0.0002(9)
C23 0.0279(12) 0.0277(12) 0.0254(12) -0.0010(9) 0.0068(10) 0.0006(9)
C24 0.0257(11) 0.0297(12) 0.0254(12) 0.0034(10) 0.0044(9) -0.0018(9)
C25 0.0260(11) 0.0214(11) 0.0251(11) 0.0019(9) 0.0000(9) -0.0034(9)
C26 0.0214(11) 0.0240(11) 0.0201(11) -0.0003(9) -0.0011(8) -0.0004(9)
C27 0.0312(12) 0.0224(11) 0.0243(11) -0.0012(9) 0.0076(9) -0.0005(9)
C28 0.0406(15) 0.0307(14) 0.0509(17) 0.0072(12) 0.0042(13) 0.0074(11)
C29 0.0534(17) 0.0286(13) 0.0337(14) -0.0030(11) 0.0029(12) -0.0043(12)
C30 0.0370(14) 0.0304(13) 0.0316(13) 0.0029(10) 0.0104(11) -0.0034(11)
C31 0.0373(16) 0.080(2) 0.062(2) 0.0262(18) 0.0206(15) 0.0025(16)
C32 0.0502(17) 0.064(2) 0.0323(15) 0.0091(14) 0.0057(13) -0.0165(15)
C33 0.0282(11) 0.0202(11) 0.0233(11) 0.0002(9) 0.0034(9) -0.0002(9)
C34 0.0295(12) 0.0304(12) 0.0279(12) -0.0034(10) -0.0004(10) 0.0029(10)
C35 0.0335(13) 0.0259(12) 0.0279(12) -0.0043(10) -0.0012(10) -0.0001(10)
C36 0.0224(11) 0.0287(12) 0.0215(11) -0.0038(9) 0.0062(9) -0.0017(9)
C37 0.0251(11) 0.0302(12) 0.0253(12) -0.0029(10) 0.0052(9) -0.0049(10)
C38 0.0391(14) 0.0330(13) 0.0265(12) -0.0016(10) 0.0114(11) -0.0107(11)
C39 0.0394(14) 0.0361(14) 0.0328(13) -0.0092(11) 0.0156(11) -0.0108(11)
C40 0.0371(14) 0.0293(13) 0.0370(14) -0.0075(11) 0.0145(11) -0.0036(11)
C41 0.0252(11) 0.0300(12) 0.0296(12) -0.0051(10) 0.0061(10) -0.0021(10)
C42 0.0341(13) 0.0293(12) 0.0245(12) 0.0013(10) 0.0095(10) 0.0006(10)
C43 0.0543(17) 0.0383(15) 0.0303(13) 0.0061(11) 0.0081(12) 0.0043(13)
C44 0.0407(14) 0.0289(13) 0.0429(15) -0.0036(11) 0.0127(12) -0.0048(11)
C45 0.0339(13) 0.0283(13) 0.0299(13) -0.0028(10) 0.0075(10) 0.0035(10)
C46 0.0395(15) 0.0443(16) 0.0486(17) 0.0027(13) 0.0016(13) 0.0067(13)
C47 0.0490(16) 0.0325(14) 0.0331(14) -0.0018(11) 0.0100(12) -0.0083(12)
C48 0.0567(18) 0.0412(16) 0.0398(15) -0.0116(13) 0.0249(14) -0.0109(13)
C49 0.068(2) 0.059(2) 0.0432(18) -0.0122(15) 0.0301(16) -0.0128(17)
C50 0.060(2) 0.070(2) 0.0335(15) -0.0173(15) 0.0205(14) -0.0168(17)
C51 0.068(2) 0.060(2) 0.056(2) -0.0039(17) 0.0023(17) 0.0052(18)
C52 0.099(3) 0.093(3) 0.0433(19) 0.000(2) 0.011(2) -0.037(3)
C53 0.063(2) 0.077(3) 0.0469(19) -0.0024(17) 0.0108(16) -0.0023(18)

loop_
_atom_type_symbol
_atom_type_description
_atom_type_scat_dispersion_real
_atom_type_scat_dispersion_imag
_atom_type_scat_source
C C 0.0033 0.0016 'International Tables Vol C Tables 4.2.6.8 and 6.1.1.4'
H H 0.0000 0.0000 'International Tables Vol C Tables 4.2.6.8 and 6.1.1.4'
S S 0.1246 0.1234 'International Tables Vol C Tables 4.2.6.8 and 6.1.1.4'
Fe Fe 0.3463 0.8444 'International Tables Vol C Tables 4.2.6.8 and 6.1.1.4'
Ge Ge 0.1547 1.8001 'International Tables Vol C Tables 4.2.6.8 and 6.1.1.4'

loop_
_geom_angle_atom_site_label_1
_geom_angle_atom_site_label_2
_geom_angle_atom_site_label_3
_geom_angle
_geom_angle_site_symmetry_1
Ge2 S1 Ge1 62.463(17) .
C1 Ge1 C21 112.65(9) .
C1 Ge1 S1 115.40(7) .
C21 Ge1 S1 117.85(7) .
C1 Ge1 Ge2 120.87(7) .
C21 Ge1 Ge2 120.67(6) .
S1 Ge1 Ge2 58.743(16) .
C11 Ge2 C36 108.55(10) .
C11 Ge2 S1 115.71(7) .
C36 Ge2 S1 119.56(7) .
C11 Ge2 Ge1 117.91(7) .
C36 Ge2 Ge1 127.90(7) .
S1 Ge2 Ge1 58.794(16) .
C5 C1 C2 106.9(2) .
C5 C1 Ge1 126.45(18) .
C2 C1 Ge1 126.49(18) .
C5 C1 Fe1 69.19(13) .
C2 C1 Fe1 69.03(13) .
Ge1 C1 Fe1 129.72(12) .
C3 C2 C1 108.2(2) .
C3 C2 Fe1 69.42(14) .
C1 C2 Fe1 69.90(13) .
C3 C2 H1 125.9 .
C1 C2 H1 125.9 .
Fe1 C2 H1 126.4 .
C4 C3 C2 108.3(2) .
C4 C3 Fe1 70.02(15) .
C2 C3 Fe1 69.73(14) .
C4 C3 H2 125.9 .
C2 C3 H2 125.9 .
Fe1 C3 H2 126.0 .
C3 C4 C5 108.2(2) .
C3 C4 Fe1 69.42(15) .
C5 C4 Fe1 69.59(14) .
C3 C4 H3 125.9 .
C5 C4 H3 125.9 .
Fe1 C4 H3 126.7 .
C4 C5 C1 108.3(2) .
C4 C5 Fe1 69.67(14) .
C1 C5 Fe1 69.85(13) .
C4 C5 H4 125.8 .
C1 C5 H4 125.8 .
Fe1 C5 H4 126.2 .
C9 Fe1 C8 40.43(11) .
C9 Fe1 C3 105.84(11) .
C8 Fe1 C3 123.10(11) .
C9 Fe1 C7 68.15(11) .
C8 Fe1 C7 40.60(11) .
C3 Fe1 C7 160.69(12) .
C9 Fe1 C2 124.60(10) .
C8 Fe1 C2 160.71(10) .
C3 Fe1 C2 40.85(10) .
C7 Fe1 C2 157.49(11) .
C9 Fe1 C10 40.42(11) .
C8 Fe1 C10 68.06(11) .
C3 Fe1 C10 119.94(12) .
C7 Fe1 C10 68.19(12) .
C2 Fe1 C10 108.34(11) .
C9 Fe1 C5 153.94(11) .
C8 Fe1 C5 119.88(11) .
C3 Fe1 C5 68.58(11) .
C7 Fe1 C5 108.28(11) .
C2 Fe1 C5 68.74(10) .
C10 Fe1 C5 164.41(11) .
C9 Fe1 C4 118.52(11) .
C8 Fe1 C4 105.90(11) .
C3 Fe1 C4 40.56(12) .
C7 Fe1 C4 124.72(13) .
C2 Fe1 C4 68.52(11) .
C10 Fe1 C4 153.88(12) .
C5 Fe1 C4 40.74(10) .
C9 Fe1 C6 68.06(11) .
C8 Fe1 C6 68.26(12) .
C3 Fe1 C6 155.96(13) .
C7 Fe1 C6 40.70(13) .
C2 Fe1 C6 122.18(12) .
C10 Fe1 C6 40.42(13) .
C5 Fe1 C6 127.13(12) .
C4 Fe1 C6 163.08(13) .
C9 Fe1 C1 162.92(10) .
C8 Fe1 C1 155.99(10) .
C3 Fe1 C1 69.00(9) .
C7 Fe1 C1 121.97(10) .
C2 Fe1 C1 41.08(9) .
C10 Fe1 C1 126.89(11) .
C5 Fe1 C1 40.96(10) .
C4 Fe1 C1 68.84(10) .
C6 Fe1 C1 109.63(10) .
C10 C6 C7 107.6(2) .
C10 C6 Fe1 69.51(16) .
C7 C6 Fe1 69.26(16) .
C10 C6 H5 126.2 .
C7 C6 H5 126.2 .
Fe1 C6 H5 126.6 .
C8 C7 C6 107.8(3) .
C8 C7 Fe1 69.51(15) .
C6 C7 Fe1 70.04(16) .
C8 C7 H6 126.1 .
C6 C7 H6 126.1 .
Fe1 C7 H6 125.9 .
C9 C8 C7 108.1(3) .
C9 C8 Fe1 69.74(15) .
C7 C8 Fe1 69.89(15) .
C9 C8 H7 126.0 .
C7 C8 H7 126.0 .
Fe1 C8 H7 126.0 .
C8 C9 C10 108.4(2) .
C8 C9 Fe1 69.83(15) .
C10 C9 Fe1 70.14(15) .
C8 C9 H8 125.8 .
C10 C9 H8 125.8 .
Fe1 C9 H8 125.8 .
C9 C10 C6 108.2(3) .
C9 C10 Fe1 69.44(15) .
C6 C10 Fe1 70.07(16) .
C9 C10 H9 125.9 .
C6 C10 H9 125.9 .
Fe1 C10 H9 126.1 .
C12 C11 C15 106.8(2) .
C12 C11 Ge2 127.54(18) .
C15 C11 Ge2 125.54(18) .
C12 C11 Fe2 69.38(13) .
C15 C11 Fe2 69.34(13) .
Ge2 C11 Fe2 128.72(12) .
C13 C12 C11 108.0(2) .
C13 C12 Fe2 69.65(14) .
C11 C12 Fe2 69.71(13) .
C13 C12 H10 126.0 .
C11 C12 H10 126.0 .
Fe2 C12 H10 126.2 .
C14 C13 C12 108.6(2) .
C14 C13 Fe2 69.90(15) .
C12 C13 Fe2 69.57(14) .
C14 C13 H11 125.7 .
C12 C13 H11 125.7 .
Fe2 C13 H11 126.4 .
C13 C14 C15 108.1(2) .
C13 C14 Fe2 69.86(15) .
C15 C14 Fe2 69.72(14) .
C13 C14 H12 126.0 .
C15 C14 H12 126.0 .
Fe2 C14 H12 126.0 .
C14 C15 C11 108.5(2) .
C14 C15 Fe2 69.77(15) .
C11 C15 Fe2 69.59(13) .
C14 C15 H13 125.7 .
C11 C15 H13 125.7 .
Fe2 C15 H13 126.5 .
C16 Fe2 C12 122.61(11) .
C16 Fe2 C15 125.58(11) .
C12 Fe2 C15 68.51(10) .
C16 Fe2 C20 40.55(10) .
C12 Fe2 C20 157.78(10) .
C15 Fe2 C20 107.74(11) .
C16 Fe2 C13 157.64(12) .
C12 Fe2 C13 40.78(10) .
C15 Fe2 C13 67.95(11) .
C20 Fe2 C13 159.99(11) .
C16 Fe2 C14 161.35(11) .
C12 Fe2 C14 68.44(11) .
C15 Fe2 C14 40.51(10) .
C20 Fe2 C14 123.85(11) .
C13 Fe2 C14 40.25(11) .
C16 Fe2 C18 68.04(11) .
C12 Fe2 C18 124.45(10) .
C15 Fe2 C18 155.51(10) .
C20 Fe2 C18 68.21(11) .
C13 Fe2 C18 107.13(11) .
C14 Fe2 C18 120.20(11) .
C16 Fe2 C11 108.66(10) .
C12 Fe2 C11 40.91(9) .
C15 Fe2 C11 41.07(9) .
C20 Fe2 C11 121.83(10) .
C13 Fe2 C11 68.67(10) .
C14 Fe2 C11 68.86(10) .
C18 Fe2 C11 161.73(10) .
C16 Fe2 C19 68.11(11) .
C12 Fe2 C19 160.55(10) .
C15 Fe2 C19 120.57(10) .
C20 Fe2 C19 40.54(11) .
C13 Fe2 C19 123.37(11) .
C14 Fe2 C19 106.41(11) .
C18 Fe2 C19 40.58(10) .
C11 Fe2 C19 156.62(10) .
C16 Fe2 C17 40.22(11) .
C12 Fe2 C17 108.41(11) .
C15 Fe2 C17 162.30(11) .
C20 Fe2 C17 68.11(11) .
C13 Fe2 C17 121.91(12) .
C14 Fe2 C17 156.19(11) .
C18 Fe2 C17 40.70(11) .
C11 Fe2 C17 125.23(10) .
C19 Fe2 C17 68.28(10) .
C17 C16 C20 108.7(2) .
C17 C16 Fe2 70.31(15) .
C20 C16 Fe2 69.85(15) .
C17 C16 H14 125.7 .
C20 C16 H14 125.7 .
Fe2 C16 H14 125.8 .
C16 C17 C18 107.7(2) .
C16 C17 Fe2 69.46(15) .
C18 C17 Fe2 69.42(15) .
C16 C17 H15 126.2 .
C18 C17 H15 126.2 .
Fe2 C17 H15 126.5 .
C19 C18 C17 108.0(2) .
C19 C18 Fe2 69.83(14) .
C17 C18 Fe2 69.88(14) .
C19 C18 H16 126.0 .
C17 C18 H16 126.0 .
Fe2 C18 H16 125.9 .
C20 C19 C18 107.8(2) .
C20 C19 Fe2 69.54(14) .
C18 C19 Fe2 69.60(14) .
C20 C19 H17 126.1 .
C18 C19 H17 126.1 .
Fe2 C19 H17 126.3 .
C16 C20 C19 107.8(2) .
C16 C20 Fe2 69.60(14) .
C19 C20 Fe2 69.91(14) .
C16 C20 H18 126.1 .
C19 C20 H18 126.1 .
Fe2 C20 H18 126.0 .
C26 C21 C22 119.7(2) .
C26 C21 Ge1 116.64(16) .
C22 C21 Ge1 123.62(16) .
C23 C22 C21 118.8(2) .
C23 C22 C27 118.3(2) .
C21 C22 C27 122.9(2) .
C24 C23 C22 122.3(2) .
C24 C23 H19 118.8 .
C22 C23 H19 118.8 .
C25 C24 C23 118.0(2) .
C25 C24 C30 121.0(2) .
C23 C24 C30 121.1(2) .
C24 C25 C26 122.1(2) .
C24 C25 H20 119.0 .
C26 C25 H20 119.0 .
C25 C26 C21 119.1(2) .
C25 C26 C33 118.5(2) .
C21 C26 C33 122.4(2) .
C22 C27 C29 112.0(2) .
C22 C27 C28 109.5(2) .
C29 C27 C28 111.6(2) .
C22 C27 H21 107.9 .
C29 C27 H21 107.9 .
C28 C27 H21 107.9 .
C27 C28 H22 109.5 .
C27 C28 H23 109.5 .
H22 C28 H23 109.5 .
C27 C28 H24 109.5 .
H22 C28 H24 109.5 .
H23 C28 H24 109.5 .
C27 C29 H25 109.5 .
C27 C29 H26 109.5 .
H25 C29 H26 109.5 .
C27 C29 H27 109.5 .
H25 C29 H27 109.5 .
H26 C29 H27 109.5 .
C32 C30 C31 110.9(2) .
C32 C30 C24 111.4(2) .
C31 C30 C24 112.5(2) .
C32 C30 H28 107.2 .
C31 C30 H28 107.2 .
C24 C30 H28 107.2 .
C30 C31 H29 109.5 .
C30 C31 H30 109.5 .
H29 C31 H30 109.5 .
C30 C31 H31 109.5 .
H29 C31 H31 109.5 .
H30 C31 H31 109.5 .
C30 C32 H32 109.5 .
C30 C32 H33 109.5 .
H32 C32 H33 109.5 .
C30 C32 H34 109.5 .
H32 C32 H34 109.5 .
H33 C32 H34 109.5 .
C26 C33 C35 111.24(19) .
C26 C33 C34 111.97(18) .
C35 C33 C34 111.40(19) .
C26 C33 H35 107.3 .
C35 C33 H35 107.3 .
C34 C33 H35 107.3 .
C33 C34 H36 109.5 .
C33 C34 H37 109.5 .
H36 C34 H37 109.5 .
C33 C34 H38 109.5 .
H36 C34 H38 109.5 .
H37 C34 H38 109.5 .
C33 C35 H39 109.5 .
C33 C35 H40 109.5 .
H39 C35 H40 109.5 .
C33 C35 H41 109.5 .
H39 C35 H41 109.5 .
H40 C35 H41 109.5 .
C37 C36 C41 120.2(2) .
C37 C36 Ge2 123.72(17) .
C41 C36 Ge2 116.02(17) .
C38 C37 C36 118.2(2) .
C38 C37 C42 119.5(2) .
C36 C37 C42 122.2(2) .
C39 C38 C37 122.4(2) .
C39 C38 H42 118.8 .
C37 C38 H42 118.8 .
C40 C39 C38 118.0(2) .
C40 C39 C48 118.4(2) .
C38 C39 C48 123.6(2) .
C39 C40 C41 122.2(2) .
C39 C40 H43 118.9 .
C41 C40 H43 118.9 .
C40 C41 C36 118.9(2) .
C40 C41 C45 117.9(2) .
C36 C41 C45 123.2(2) .
C37 C42 C43 113.7(2) .
C37 C42 C44 110.8(2) .
C43 C42 C44 109.8(2) .
C37 C42 H44 107.4 .
C43 C42 H44 107.4 .
C44 C42 H44 107.4 .
C42 C43 H45 109.5 .
C42 C43 H46 109.5 .
H45 C43 H46 109.5 .
C42 C43 H47 109.5 .
H45 C43 H47 109.5 .
H46 C43 H47 109.5 .
C42 C44 H48 109.5 .
C42 C44 H49 109.5 .
H48 C44 H49 109.5 .
C42 C44 H50 109.5 .
H48 C44 H50 109.5 .
H49 C44 H50 109.5 .
C41 C45 C46 111.9(2) .
C41 C45 C47 111.9(2) .
C46 C45 C47 111.2(2) .
C41 C45 H51 107.2 .
C46 C45 H51 107.2 .
C47 C45 H51 107.2 .
C45 C46 H52 109.5 .
C45 C46 H53 109.5 .
H52 C46 H53 109.5 .
C45 C46 H54 109.5 .
H52 C46 H54 109.5 .
H53 C46 H54 109.5 .
C45 C47 H55 109.5 .
C45 C47 H56 109.5 .
H55 C47 H56 109.5 .
C45 C47 H57 109.5 .
H55 C47 H57 109.5 .
H56 C47 H57 109.5 .
C49 C48 C39 115.2(2) .
C49 C48 C50 113.8(3) .
C39 C48 C50 109.2(2) .
C49 C48 H58 106.0 .
C39 C48 H58 106.0 .
C50 C48 H58 106.0 .
C48 C49 H59 109.5 .
C48 C49 H60 109.5 .
H59 C49 H60 109.5 .
C48 C49 H61 109.5 .
H59 C49 H61 109.5 .
H60 C49 H61 109.5 .
C48 C50 H62 109.5 .
C48 C50 H63 109.5 .
H62 C50 H63 109.5 .
C48 C50 H64 109.5 .
H62 C50 H64 109.5 .
H63 C50 H64 109.5 .
C52 C51 H65 109.5 .
C52 C51 H66 109.5 .
H65 C51 H66 109.5 .
C52 C51 H67 109.5 .
H65 C51 H67 109.5 .
H66 C51 H67 109.5 .
C51 C52 C53 112.1(3) .
C51 C52 H68 109.2 .
C53 C52 H68 109.2 .
C51 C52 H69 109.2 .
C53 C52 H69 109.2 .
H68 C52 H69 107.9 .
C53 C53 C52 115.1(4) 3_765
C53 C53 H70 108.5 3_765
C52 C53 H70 108.5 .
C53 C53 H71 108.5 3_765
C52 C53 H71 108.5 .
H70 C53 H71 107.5 .

loop_
_geom_bond_atom_site_label_1
_geom_bond_atom_site_label_2
_geom_bond_distance
_geom_bond_site_symmetry_2
S1 Ge2 2.2740(6) .
S1 Ge1 2.2752(6) .
Ge1 C1 1.919(2) .
Ge1 C21 1.961(2) .
Ge1 Ge2 2.3588(3) .
Ge2 C11 1.924(2) .
Ge2 C36 1.959(2) .
C1 C5 1.433(3) .
C1 C2 1.436(3) .
C1 Fe1 2.052(2) .
C2 C3 1.423(4) .
C2 Fe1 2.041(2) .
C2 H1 0.9500 .
C3 C4 1.414(4) .
C3 Fe1 2.036(3) .
C3 H2 0.9500 .
C4 C5 1.423(4) .
C4 Fe1 2.044(3) .
C4 H3 0.9500 .
C5 Fe1 2.043(2) .
C5 H4 0.9500 .
Fe1 C9 2.032(2) .
Fe1 C8 2.034(3) .
Fe1 C7 2.039(3) .
Fe1 C10 2.042(3) .
Fe1 C6 2.049(3) .
C6 C10 1.413(4) .
C6 C7 1.422(5) .
C6 H5 0.9500 .
C7 C8 1.413(4) .
C7 H6 0.9500 .
C8 C9 1.405(4) .
C8 H7 0.9500 .
C9 C10 1.408(4) .
C9 H8 0.9500 .
C10 H9 0.9500 .
C11 C12 1.428(3) .
C11 C15 1.434(3) .
C11 Fe2 2.045(2) .
C12 C13 1.423(4) .
C12 Fe2 2.041(2) .
C12 H10 0.9500 .
C13 C14 1.405(4) .
C13 Fe2 2.042(3) .
C13 H11 0.9500 .
C14 C15 1.414(4) .
C14 Fe2 2.042(3) .
C14 H12 0.9500 .
C15 Fe2 2.042(2) .
C15 H13 0.9500 .
Fe2 C16 2.039(3) .
Fe2 C20 2.042(2) .
Fe2 C18 2.044(2) .
Fe2 C19 2.047(2) .
Fe2 C17 2.050(3) .
C16 C17 1.406(4) .
C16 C20 1.414(4) .
C16 H14 0.9500 .
C17 C18 1.424(4) .
C17 H15 0.9500 .
C18 C19 1.418(4) .
C18 H16 0.9500 .
C19 C20 1.417(4) .
C19 H17 0.9500 .
C20 H18 0.9500 .
C21 C26 1.408(3) .
C21 C22 1.410(3) .
C22 C23 1.396(3) .
C22 C27 1.521(3) .
C23 C24 1.394(3) .
C23 H19 0.9500 .
C24 C25 1.381(3) .
C24 C30 1.525(3) .
C25 C26 1.400(3) .
C25 H20 0.9500 .
C26 C33 1.523(3) .
C27 C29 1.521(3) .
C27 C28 1.529(3) .
C27 H21 1.0000 .
C28 H22 0.9800 .
C28 H23 0.9800 .
C28 H24 0.9800 .
C29 H25 0.9800 .
C29 H26 0.9800 .
C29 H27 0.9800 .
C30 C32 1.511(4) .
C30 C31 1.520(4) .
C30 H28 1.0000 .
C31 H29 0.9800 .
C31 H30 0.9800 .
C31 H31 0.9800 .
C32 H32 0.9800 .
C32 H33 0.9800 .
C32 H34 0.9800 .
C33 C35 1.529(3) .
C33 C34 1.530(3) .
C33 H35 1.0000 .
C34 H36 0.9800 .
C34 H37 0.9800 .
C34 H38 0.9800 .
C35 H39 0.9800 .
C35 H40 0.9800 .
C35 H41 0.9800 .
C36 C37 1.407(3) .
C36 C41 1.411(3) .
C37 C38 1.397(3) .
C37 C42 1.527(3) .
C38 C39 1.389(4) .
C38 H42 0.9500 .
C39 C40 1.384(4) .
C39 C48 1.522(3) .
C40 C41 1.388(3) .
C40 H43 0.9500 .
C41 C45 1.522(3) .
C42 C43 1.528(3) .
C42 C44 1.533(3) .
C42 H44 1.0000 .
C43 H45 0.9800 .
C43 H46 0.9800 .
C43 H47 0.9800 .
C44 H48 0.9800 .
C44 H49 0.9800 .
C44 H50 0.9800 .
C45 C46 1.529(4) .
C45 C47 1.533(3) .
C45 H51 1.0000 .
C46 H52 0.9800 .
C46 H53 0.9800 .
C46 H54 0.9800 .
C47 H55 0.9800 .
C47 H56 0.9800 .
C47 H57 0.9800 .
C48 C49 1.483(4) .
C48 C50 1.528(4) .
C48 H58 1.0000 .
C49 H59 0.9800 .
C49 H60 0.9800 .
C49 H61 0.9800 .
C50 H62 0.9800 .
C50 H63 0.9800 .
C50 H64 0.9800 .
C51 C52 1.482(5) .
C51 H65 0.9800 .
C51 H66 0.9800 .
C51 H67 0.9800 .
C52 C53 1.507(5) .
C52 H68 0.9900 .
C52 H69 0.9900 .
C53 C53 1.474(7) 3_765
C53 H70 0.9900 .
C53 H71 0.9900 .

loop_
_geom_torsion_atom_site_label_1
_geom_torsion_atom_site_label_2
_geom_torsion_atom_site_label_3
_geom_torsion_atom_site_label_4
_geom_torsion
_geom_torsion_site_symmetry_4
Ge2 S1 Ge1 C1 -112.10(8) .
Ge2 S1 Ge1 C21 110.75(7) .
Ge1 S1 Ge2 C11 -108.41(8) .
Ge1 S1 Ge2 C36 118.82(8) .
C1 Ge1 Ge2 C11 -152.52(11) .
C21 Ge1 Ge2 C11 -1.32(11) .
S1 Ge1 Ge2 C11 104.66(8) .
C1 Ge1 Ge2 C36 -2.22(12) .
C21 Ge1 Ge2 C36 148.98(12) .
S1 Ge1 Ge2 C36 -105.03(9) .
C1 Ge1 Ge2 S1 102.81(8) .
C21 Ge1 Ge2 S1 -105.98(8) .
C21 Ge1 C1 C5 -164.51(19) .
S1 Ge1 C1 C5 56.1(2) .
Ge2 Ge1 C1 C5 -11.2(2) .
C21 Ge1 C1 C2 11.2(2) .
S1 Ge1 C1 C2 -128.17(19) .
Ge2 Ge1 C1 C2 164.50(17) .
C21 Ge1 C1 Fe1 103.23(16) .
S1 Ge1 C1 Fe1 -36.11(17) .
Ge2 Ge1 C1 Fe1 -103.45(14) .
C5 C1 C2 C3 0.0(3) .
Ge1 C1 C2 C3 -176.37(17) .
Fe1 C1 C2 C3 59.03(17) .
C5 C1 C2 Fe1 -59.03(16) .
Ge1 C1 C2 Fe1 124.60(18) .
C1 C2 C3 C4 0.3(3) .
Fe1 C2 C3 C4 59.63(18) .
C1 C2 C3 Fe1 -59.33(17) .
C2 C3 C4 C5 -0.5(3) .
Fe1 C3 C4 C5 58.97(18) .
C2 C3 C4 Fe1 -59.45(18) .
C3 C4 C5 C1 0.5(3) .
Fe1 C4 C5 C1 59.34(17) .
C3 C4 C5 Fe1 -58.86(18) .
C2 C1 C5 C4 -0.3(3) .
Ge1 C1 C5 C4 176.08(17) .
Fe1 C1 C5 C4 -59.23(17) .
C2 C1 C5 Fe1 58.93(16) .
Ge1 C1 C5 Fe1 -124.70(18) .
C4 C3 Fe1 C9 115.59(16) .
C2 C3 Fe1 C9 -125.06(16) .
C4 C3 Fe1 C8 75.01(18) .
C2 C3 Fe1 C8 -165.63(15) .
C4 C3 Fe1 C7 46.7(4) .
C2 C3 Fe1 C7 166.1(3) .
C4 C3 Fe1 C2 -119.4(2) .
C4 C3 Fe1 C10 157.01(15) .
C2 C3 Fe1 C10 -83.63(18) .
C4 C3 Fe1 C5 -37.51(15) .
C2 C3 Fe1 C5 81.85(16) .
C2 C3 Fe1 C4 119.4(2) .
C4 C3 Fe1 C6 -172.9(2) .
C2 C3 Fe1 C6 -53.6(3) .
C4 C3 Fe1 C1 -81.59(16) .
C2 C3 Fe1 C1 37.76(15) .
C3 C2 Fe1 C9 73.08(19) .
C1 C2 Fe1 C9 -167.38(14) .
C3 C2 Fe1 C8 39.0(4) .
C1 C2 Fe1 C8 158.5(3) .
C1 C2 Fe1 C3 119.5(2) .
C3 C2 Fe1 C7 -168.0(3) .
C1 C2 Fe1 C7 -48.5(3) .
C3 C2 Fe1 C10 114.87(17) .
C1 C2 Fe1 C10 -125.60(15) .
C3 C2 Fe1 C5 -81.42(17) .
C1 C2 Fe1 C5 38.11(14) .
C3 C2 Fe1 C4 -37.52(16) .
C1 C2 Fe1 C4 82.01(16) .
C3 C2 Fe1 C6 157.22(17) .
C1 C2 Fe1 C6 -83.24(18) .
C3 C2 Fe1 C1 -119.5(2) .
C4 C5 Fe1 C9 -44.9(3) .
C1 C5 Fe1 C9 -164.5(2) .
C4 C5 Fe1 C8 -79.47(19) .
C1 C5 Fe1 C8 160.96(14) .
C4 C5 Fe1 C3 37.34(16) .
C1 C5 Fe1 C3 -82.23(15) .
C4 C5 Fe1 C7 -122.38(17) .
C1 C5 Fe1 C7 118.04(16) .
C4 C5 Fe1 C2 81.35(17) .
C1 C5 Fe1 C2 -38.22(14) .
C4 C5 Fe1 C10 163.4(4) .
C1 C5 Fe1 C10 43.8(5) .
C1 C5 Fe1 C4 -119.6(2) .
C4 C5 Fe1 C6 -163.68(17) .
C1 C5 Fe1 C6 76.75(19) .
C4 C5 Fe1 C1 119.6(2) .
C3 C4 Fe1 C9 -80.95(17) .
C5 C4 Fe1 C9 159.33(15) .
C3 C4 Fe1 C8 -122.70(16) .
C5 C4 Fe1 C8 117.58(16) .
C5 C4 Fe1 C3 -119.7(2) .
C3 C4 Fe1 C7 -162.97(15) .
C5 C4 Fe1 C7 77.31(19) .
C3 C4 Fe1 C2 37.78(15) .
C5 C4 Fe1 C2 -81.94(16) .
C3 C4 Fe1 C10 -50.2(3) .
C5 C4 Fe1 C10 -170.0(2) .
C3 C4 Fe1 C5 119.7(2) .
C3 C4 Fe1 C6 170.1(3) .
C5 C4 Fe1 C6 50.3(4) .
C3 C4 Fe1 C1 82.03(16) .
C5 C4 Fe1 C1 -37.69(15) .
C5 C1 Fe1 C9 156.4(3) .
C2 C1 Fe1 C9 37.7(4) .
Ge1 C1 Fe1 C9 -82.9(4) .
C5 C1 Fe1 C8 -44.1(3) .
C2 C1 Fe1 C8 -162.7(2) .
Ge1 C1 Fe1 C8 76.6(3) .
C5 C1 Fe1 C3 81.10(16) .
C2 C1 Fe1 C3 -37.56(15) .
Ge1 C1 Fe1 C3 -158.20(19) .
C5 C1 Fe1 C7 -81.08(18) .
C2 C1 Fe1 C7 160.26(16) .
Ge1 C1 Fe1 C7 39.6(2) .
C5 C1 Fe1 C2 118.7(2) .
Ge1 C1 Fe1 C2 -120.6(2) .
C5 C1 Fe1 C10 -166.54(16) .
C2 C1 Fe1 C10 74.80(19) .
Ge1 C1 Fe1 C10 -45.8(2) .
C2 C1 Fe1 C5 -118.7(2) .
Ge1 C1 Fe1 C5 120.7(2) .
C5 C1 Fe1 C4 37.49(15) .
C2 C1 Fe1 C4 -81.17(16) .
Ge1 C1 Fe1 C4 158.19(19) .
C5 C1 Fe1 C6 -124.52(17) .
C2 C1 Fe1 C6 116.82(17) .
Ge1 C1 Fe1 C6 -3.8(2) .
C9 Fe1 C6 C10 37.54(16) .
C8 Fe1 C6 C10 81.25(18) .
C3 Fe1 C6 C10 -42.1(3) .
C7 Fe1 C6 C10 119.1(2) .
C2 Fe1 C6 C10 -80.49(19) .
C5 Fe1 C6 C10 -166.98(16) .
C4 Fe1 C6 C10 154.0(3) .
C1 Fe1 C6 C10 -124.34(17) .
C9 Fe1 C6 C7 -81.54(17) .
C8 Fe1 C6 C7 -37.84(16) .
C3 Fe1 C6 C7 -161.1(2) .
C2 Fe1 C6 C7 160.43(16) .
C10 Fe1 C6 C7 -119.1(2) .
C5 Fe1 C6 C7 73.93(19) .
C4 Fe1 C6 C7 34.9(4) .
C1 Fe1 C6 C7 116.57(16) .
C10 C6 C7 C8 0.3(3) .
Fe1 C6 C7 C8 59.47(18) .
C10 C6 C7 Fe1 -59.17(19) .
C9 Fe1 C7 C8 -37.59(17) .
C3 Fe1 C7 C8 37.6(4) .
C2 Fe1 C7 C8 -166.7(3) .
C10 Fe1 C7 C8 -81.29(18) .
C5 Fe1 C7 C8 114.88(17) .
C4 Fe1 C7 C8 72.8(2) .
C6 Fe1 C7 C8 -118.9(2) .
C1 Fe1 C7 C8 157.89(15) .
C9 Fe1 C7 C6 81.31(18) .
C8 Fe1 C7 C6 118.9(2) .
C3 Fe1 C7 C6 156.5(3) .
C2 Fe1 C7 C6 -47.8(4) .
C10 Fe1 C7 C6 37.61(17) .
C5 Fe1 C7 C6 -126.21(17) .
C4 Fe1 C7 C6 -168.32(16) .
C1 Fe1 C7 C6 -83.21(19) .
C6 C7 C8 C9 -0.3(3) .
Fe1 C7 C8 C9 59.51(18) .
C6 C7 C8 Fe1 -59.80(18) .
C3 Fe1 C8 C9 74.8(2) .
C7 Fe1 C8 C9 -119.2(2) .
C2 Fe1 C8 C9 45.3(4) .
C10 Fe1 C8 C9 -37.56(17) .
C5 Fe1 C8 C9 157.39(16) .
C4 Fe1 C8 C9 115.54(18) .
C6 Fe1 C8 C9 -81.25(19) .
C1 Fe1 C8 C9 -170.9(2) .
C9 Fe1 C8 C7 119.2(2) .
C3 Fe1 C8 C7 -166.05(18) .
C2 Fe1 C8 C7 164.5(3) .
C10 Fe1 C8 C7 81.62(19) .
C5 Fe1 C8 C7 -83.4(2) .
C4 Fe1 C8 C7 -125.28(18) .
C6 Fe1 C8 C7 37.93(18) .
C1 Fe1 C8 C7 -51.7(3) .
C7 C8 C9 C10 0.2(3) .
Fe1 C8 C9 C10 59.78(18) .
C7 C8 C9 Fe1 -59.60(18) .
C3 Fe1 C9 C8 -122.84(17) .
C7 Fe1 C9 C8 37.75(17) .
C2 Fe1 C9 C8 -163.41(16) .
C10 Fe1 C9 C8 119.3(2) .
C5 Fe1 C9 C8 -49.3(3) .
C4 Fe1 C9 C8 -80.97(19) .
C6 Fe1 C9 C8 81.77(19) .
C1 Fe1 C9 C8 167.3(3) .
C8 Fe1 C9 C10 -119.3(2) .
C3 Fe1 C9 C10 117.85(18) .
C7 Fe1 C9 C10 -81.57(19) .
C2 Fe1 C9 C10 77.3(2) .
C5 Fe1 C9 C10 -168.7(2) .
C4 Fe1 C9 C10 159.72(17) .
C6 Fe1 C9 C10 -37.54(18) .
C1 Fe1 C9 C10 48.0(4) .
C8 C9 C10 C6 0.0(3) .
Fe1 C9 C10 C6 59.59(19) .
C8 C9 C10 Fe1 -59.59(18) .
C7 C6 C10 C9 -0.2(3) .
Fe1 C6 C10 C9 -59.20(19) .
C7 C6 C10 Fe1 59.01(19) .
C8 Fe1 C10 C9 37.56(16) .
C3 Fe1 C10 C9 -79.01(19) .
C7 Fe1 C10 C9 81.47(18) .
C2 Fe1 C10 C9 -122.24(17) .
C5 Fe1 C10 C9 161.3(4) .
C4 Fe1 C10 C9 -43.8(3) .
C6 Fe1 C10 C9 119.3(2) .
C1 Fe1 C10 C9 -164.15(15) .
C9 Fe1 C10 C6 -119.3(2) .
C8 Fe1 C10 C6 -81.78(19) .
C3 Fe1 C10 C6 161.65(17) .
C7 Fe1 C10 C6 -37.87(17) .
C2 Fe1 C10 C6 118.42(17) .
C5 Fe1 C10 C6 41.9(5) .
C4 Fe1 C10 C6 -163.1(2) .
C1 Fe1 C10 C6 76.5(2) .
C36 Ge2 C11 C12 -168.8(2) .
S1 Ge2 C11 C12 53.6(2) .
Ge1 Ge2 C11 C12 -13.1(2) .
C36 Ge2 C11 C15 7.6(2) .
S1 Ge2 C11 C15 -130.06(18) .
Ge1 Ge2 C11 C15 163.24(17) .
C36 Ge2 C11 Fe2 98.56(16) .
S1 Ge2 C11 Fe2 -39.10(17) .
Ge1 Ge2 C11 Fe2 -105.79(13) .
C15 C11 C12 C13 0.1(3) .
Ge2 C11 C12 C13 177.01(18) .
Fe2 C11 C12 C13 -59.37(17) .
C15 C11 C12 Fe2 59.48(16) .
Ge2 C11 C12 Fe2 -123.62(19) .
C11 C12 C13 C14 0.2(3) .
Fe2 C12 C13 C14 -59.17(18) .
C11 C12 C13 Fe2 59.41(16) .
C12 C13 C14 C15 -0.5(3) .
Fe2 C13 C14 C15 -59.46(18) .
C12 C13 C14 Fe2 58.97(18) .
C13 C14 C15 C11 0.6(3) .
Fe2 C14 C15 C11 -58.99(17) .
C13 C14 C15 Fe2 59.55(18) .
C12 C11 C15 C14 -0.4(3) .
Ge2 C11 C15 C14 -177.39(17) .
Fe2 C11 C15 C14 59.10(17) .
C12 C11 C15 Fe2 -59.50(16) .
Ge2 C11 C15 Fe2 123.51(18) .
C13 C12 Fe2 C16 -159.91(17) .
C11 C12 Fe2 C16 80.90(18) .
C13 C12 Fe2 C15 80.72(17) .
C11 C12 Fe2 C15 -38.47(14) .
C13 C12 Fe2 C20 165.1(3) .
C11 C12 Fe2 C20 45.9(3) .
C11 C12 Fe2 C13 -119.2(2) .
C13 C12 Fe2 C14 37.02(16) .
C11 C12 Fe2 C14 -82.17(16) .
C13 C12 Fe2 C18 -75.62(19) .
C11 C12 Fe2 C18 165.19(14) .
C13 C12 Fe2 C11 119.2(2) .
C13 C12 Fe2 C19 -41.1(4) .
C11 C12 Fe2 C19 -160.3(3) .
C13 C12 Fe2 C17 -117.84(17) .
C11 C12 Fe2 C17 122.97(15) .
C14 C15 Fe2 C16 162.97(16) .
C11 C15 Fe2 C16 -77.17(17) .
C14 C15 Fe2 C12 -81.54(17) .
C11 C15 Fe2 C12 38.32(14) .
C14 C15 Fe2 C20 121.73(16) .
C11 C15 Fe2 C20 -118.40(15) .
C14 C15 Fe2 C13 -37.48(16) .
C11 C15 Fe2 C13 82.39(15) .
C11 C15 Fe2 C14 119.9(2) .
C14 C15 Fe2 C18 45.5(3) .
C11 C15 Fe2 C18 165.4(2) .
C14 C15 Fe2 C11 -119.9(2) .
C14 C15 Fe2 C19 79.26(18) .
C11 C15 Fe2 C19 -160.87(14) .
C14 C15 Fe2 C17 -164.8(3) .
C11 C15 Fe2 C17 -44.9(4) .
C14 C13 Fe2 C16 169.4(2) .
C12 C13 Fe2 C16 49.5(3) .
C14 C13 Fe2 C12 119.9(2) .
C14 C13 Fe2 C15 37.72(15) .
C12 C13 Fe2 C15 -82.21(16) .
C14 C13 Fe2 C20 -43.6(4) .
C12 C13 Fe2 C20 -163.5(3) .
C12 C13 Fe2 C14 -119.9(2) .
C14 C13 Fe2 C18 -116.78(16) .
C12 C13 Fe2 C18 123.29(16) .
C14 C13 Fe2 C11 82.07(16) .
C12 C13 Fe2 C11 -37.86(15) .
C14 C13 Fe2 C19 -75.26(18) .
C12 C13 Fe2 C19 164.81(15) .
C14 C13 Fe2 C17 -158.83(15) .
C12 C13 Fe2 C17 81.25(18) .
C13 C14 Fe2 C16 -167.4(3) .
C15 C14 Fe2 C16 -48.2(4) .
C13 C14 Fe2 C12 -37.49(15) .
C15 C14 Fe2 C12 81.72(16) .
C13 C14 Fe2 C15 -119.2(2) .
C13 C14 Fe2 C20 163.51(15) .
C15 C14 Fe2 C20 -77.28(18) .
C15 C14 Fe2 C13 119.2(2) .
C13 C14 Fe2 C18 80.79(17) .
C15 C14 Fe2 C18 -160.00(15) .
C13 C14 Fe2 C11 -81.56(16) .
C15 C14 Fe2 C11 37.65(14) .
C13 C14 Fe2 C19 122.65(16) .
C15 C14 Fe2 C19 -118.14(16) .
C13 C14 Fe2 C17 49.4(3) .
C15 C14 Fe2 C17 168.6(2) .
C12 C11 Fe2 C16 -118.60(16) .
C15 C11 Fe2 C16 123.18(15) .
Ge2 C11 Fe2 C16 3.58(18) .
C15 C11 Fe2 C12 -118.2(2) .
Ge2 C11 Fe2 C12 122.2(2) .
C12 C11 Fe2 C15 118.2(2) .
Ge2 C11 Fe2 C15 -119.6(2) .
C12 C11 Fe2 C20 -161.36(15) .
C15 C11 Fe2 C20 80.42(17) .
Ge2 C11 Fe2 C20 -39.2(2) .
C12 C11 Fe2 C13 37.75(16) .
C15 C11 Fe2 C13 -80.47(16) .
Ge2 C11 Fe2 C13 159.93(19) .
C12 C11 Fe2 C14 81.06(16) .
C15 C11 Fe2 C14 -37.15(15) .
Ge2 C11 Fe2 C14 -156.75(19) .
C12 C11 Fe2 C18 -42.2(4) .
C15 C11 Fe2 C18 -160.5(3) .
Ge2 C11 Fe2 C18 79.9(4) .
C12 C11 Fe2 C19 163.5(2) .
C15 C11 Fe2 C19 45.3(3) .
Ge2 C11 Fe2 C19 -74.3(3) .
C12 C11 Fe2 C17 -77.03(18) .
C15 C11 Fe2 C17 164.75(15) .
Ge2 C11 Fe2 C17 45.2(2) .
C12 Fe2 C16 C17 79.88(17) .
C15 Fe2 C16 C17 165.46(14) .
C20 Fe2 C16 C17 -119.6(2) .
C13 Fe2 C16 C17 43.8(3) .
C14 Fe2 C16 C17 -158.0(3) .
C18 Fe2 C16 C17 -37.90(15) .
C11 Fe2 C16 C17 122.92(15) .
C19 Fe2 C16 C17 -81.79(16) .
C12 Fe2 C16 C20 -160.52(15) .
C15 Fe2 C16 C20 -74.94(18) .
C13 Fe2 C16 C20 163.4(2) .
C14 Fe2 C16 C20 -38.4(4) .
C18 Fe2 C16 C20 81.70(16) .
C11 Fe2 C16 C20 -117.48(16) .
C19 Fe2 C16 C20 37.80(15) .
C17 Fe2 C16 C20 119.6(2) .
C20 C16 C17 C18 -0.4(3) .
Fe2 C16 C17 C18 59.12(18) .
C20 C16 C17 Fe2 -59.51(18) .
C12 Fe2 C17 C16 -119.07(15) .
C15 Fe2 C17 C16 -42.2(4) .
C20 Fe2 C17 C16 37.53(15) .
C13 Fe2 C17 C16 -161.94(15) .
C14 Fe2 C17 C16 162.7(2) .
C18 Fe2 C17 C16 119.1(2) .
C11 Fe2 C17 C16 -76.80(17) .
C19 Fe2 C17 C16 81.36(16) .
C16 Fe2 C17 C18 -119.1(2) .
C12 Fe2 C17 C18 121.82(16) .
C15 Fe2 C17 C18 -161.3(3) .
C20 Fe2 C17 C18 -81.58(16) .
C13 Fe2 C17 C18 78.94(18) .
C14 Fe2 C17 C18 43.6(3) .
C11 Fe2 C17 C18 164.08(15) .
C19 Fe2 C17 C18 -37.76(16) .
C16 C17 C18 C19 0.5(3) .
Fe2 C17 C18 C19 59.66(17) .
C16 C17 C18 Fe2 -59.15(17) .
C16 Fe2 C18 C19 -81.54(17) .
C12 Fe2 C18 C19 163.12(16) .
C15 Fe2 C18 C19 47.4(3) .
C20 Fe2 C18 C19 -37.69(16) .
C13 Fe2 C18 C19 121.66(17) .
C14 Fe2 C18 C19 79.79(19) .
C11 Fe2 C18 C19 -164.6(3) .
C17 Fe2 C18 C19 -119.0(2) .
C16 Fe2 C18 C17 37.47(16) .
C12 Fe2 C18 C17 -77.87(19) .
C15 Fe2 C18 C17 166.4(2) .
C20 Fe2 C18 C17 81.32(17) .
C13 Fe2 C18 C17 -119.33(17) .
C14 Fe2 C18 C17 -161.20(16) .
C11 Fe2 C18 C17 -45.6(4) .
C19 Fe2 C18 C17 119.0(2) .
C17 C18 C19 C20 -0.4(3) .
Fe2 C18 C19 C20 59.25(18) .
C17 C18 C19 Fe2 -59.70(17) .
C16 Fe2 C19 C20 -37.81(16) .
C12 Fe2 C19 C20 -165.1(3) .
C15 Fe2 C19 C20 81.60(18) .
C13 Fe2 C19 C20 163.95(16) .
C14 Fe2 C19 C20 123.30(16) .
C18 Fe2 C19 C20 -119.2(2) .
C11 Fe2 C19 C20 48.7(3) .
C17 Fe2 C19 C20 -81.29(17) .
C16 Fe2 C19 C18 81.35(17) .
C12 Fe2 C19 C18 -46.0(4) .
C15 Fe2 C19 C18 -159.25(16) .
C20 Fe2 C19 C18 119.2(2) .
C13 Fe2 C19 C18 -76.9(2) .
C14 Fe2 C19 C18 -117.54(17) .
C11 Fe2 C19 C18 167.9(2) .
C17 Fe2 C19 C18 37.87(16) .
C17 C16 C20 C19 0.1(3) .
Fe2 C16 C20 C19 -59.69(18) .
C17 C16 C20 Fe2 59.80(18) .
C18 C19 C20 C16 0.2(3) .
Fe2 C19 C20 C16 59.49(17) .
C18 C19 C20 Fe2 -59.29(18) .
C12 Fe2 C20 C16 48.0(3) .
C15 Fe2 C20 C16 124.46(16) .
C13 Fe2 C20 C16 -161.4(3) .
C14 Fe2 C20 C16 166.16(15) .
C18 Fe2 C20 C16 -81.24(17) .
C11 Fe2 C20 C16 81.60(18) .
C19 Fe2 C20 C16 -119.0(2) .
C17 Fe2 C20 C16 -37.24(16) .
C16 Fe2 C20 C19 119.0(2) .
C12 Fe2 C20 C19 166.9(3) .
C15 Fe2 C20 C19 -116.59(16) .
C13 Fe2 C20 C19 -42.5(4) .
C14 Fe2 C20 C19 -74.88(18) .
C18 Fe2 C20 C19 37.71(16) .
C11 Fe2 C20 C19 -159.44(15) .
C17 Fe2 C20 C19 81.72(17) .
C1 Ge1 C21 C26 77.72(18) .
S1 Ge1 C21 C26 -144.01(14) .
Ge2 Ge1 C21 C26 -75.66(17) .
C1 Ge1 C21 C22 -105.47(19) .
S1 Ge1 C21 C22 32.8(2) .
Ge2 Ge1 C21 C22 101.14(18) .
C26 C21 C22 C23 1.6(3) .
Ge1 C21 C22 C23 -175.14(17) .
C26 C21 C22 C27 179.7(2) .
Ge1 C21 C22 C27 2.9(3) .
C21 C22 C23 C24 0.2(3) .
C27 C22 C23 C24 -177.9(2) .
C22 C23 C24 C25 -1.8(3) .
C22 C23 C24 C30 177.8(2) .
C23 C24 C25 C26 1.6(3) .
C30 C24 C25 C26 -178.0(2) .
C24 C25 C26 C21 0.2(3) .
C24 C25 C26 C33 179.8(2) .
C22 C21 C26 C25 -1.8(3) .
Ge1 C21 C26 C25 175.16(16) .
C22 C21 C26 C33 178.63(19) .
Ge1 C21 C26 C33 -4.4(3) .
C23 C22 C27 C29 -55.9(3) .
C21 C22 C27 C29 126.0(2) .
C23 C22 C27 C28 68.4(3) .
C21 C22 C27 C28 -109.7(2) .
C25 C24 C30 C32 -108.5(3) .
C23 C24 C30 C32 72.0(3) .
C25 C24 C30 C31 126.2(3) .
C23 C24 C30 C31 -53.3(3) .
C25 C26 C33 C35 -61.4(3) .
C21 C26 C33 C35 118.2(2) .
C25 C26 C33 C34 64.0(3) .
C21 C26 C33 C34 -116.4(2) .
C11 Ge2 C36 C37 -99.0(2) .
S1 Ge2 C36 C37 36.8(2) .
Ge1 Ge2 C36 C37 108.49(18) .
C11 Ge2 C36 C41 77.52(19) .
S1 Ge2 C36 C41 -146.72(15) .
Ge1 Ge2 C36 C41 -74.98(19) .
C41 C36 C37 C38 1.7(3) .
Ge2 C36 C37 C38 178.14(18) .
C41 C36 C37 C42 179.7(2) .
Ge2 C36 C37 C42 -3.9(3) .
C36 C37 C38 C39 0.3(4) .
C42 C37 C38 C39 -177.7(2) .
C37 C38 C39 C40 -1.3(4) .
C37 C38 C39 C48 -179.1(2) .
C38 C39 C40 C41 0.3(4) .
C48 C39 C40 C41 178.2(2) .
C39 C40 C41 C36 1.7(4) .
C39 C40 C41 C45 -178.7(2) .
C37 C36 C41 C40 -2.7(3) .
Ge2 C36 C41 C40 -179.38(18) .
C37 C36 C41 C45 177.7(2) .
Ge2 C36 C41 C45 1.0(3) .
C38 C37 C42 C43 -42.4(3) .
C36 C37 C42 C43 139.6(2) .
C38 C37 C42 C44 81.7(3) .
C36 C37 C42 C44 -96.2(3) .
C40 C41 C45 C46 -68.0(3) .
C36 C41 C45 C46 111.6(3) .
C40 C41 C45 C47 57.6(3) .
C36 C41 C45 C47 -122.8(2) .
C40 C39 C48 C49 152.7(3) .
C38 C39 C48 C49 -29.5(4) .
C40 C39 C48 C50 -77.7(3) .
C38 C39 C48 C50 100.0(3) .
C51 C52 C53 C53 172.0(4) 3_765
